data_7241383
loop_
_publ_author_name
'Wang, Guanjie'
'Wei, Chenlong'
'Hong, Xianfang'
'Fu, Zhenqian'
'Huang, Wei'

_publ_section_title
;
 Sodium pyruvate as a peroxide scavenger in aerobic oxidation under
 carbene catalysis
;
_journal_issue 20
_journal_name_full 'Green Chemistry'
_journal_page_first 6819
_journal_page_last 6826
_journal_paper_doi 10.1039/D0GC02555K
_journal_volume 22
_journal_year 2020
_chemical_formula_moiety 'C21 H16 Cl N3 S'
_chemical_formula_sum 'C21 H16 Cl N3 S'
_chemical_formula_weight 377.88
_space_group_crystal_system triclinic
_space_group_IT_number 2
_space_group_name_Hall '-P 1'
_space_group_name_H-M_alt 'P -1'
_atom_sites_solution_hydrogens geom
_atom_sites_solution_primary direct
_audit_creation_date 2020-07-05
_audit_creation_method
;
Olex2 1.2
(compiled 2017.03.02 svn.r3394 for OlexSys, GUI svn.r5324)
;
_audit_update_record
;
2020-07-05 deposited with the CCDC.	2020-10-08 downloaded from the CCDC.
;
_cell_angle_alpha 88.370(2)
_cell_angle_beta 69.823(2)
_cell_angle_gamma 84.352(2)
_cell_formula_units_Z 2
_cell_length_a 8.4738(5)
_cell_length_b 9.6099(6)
_cell_length_c 12.1060(9)
_cell_measurement_reflns_used 4329
_cell_measurement_temperature 296(2)
_cell_measurement_theta_max 29.450
_cell_measurement_theta_min 2.266
_cell_volume 920.81(11)
_computing_molecular_graphics 'Olex2 (Dolomanov et al., 2009)'
_computing_publication_material 'Olex2 (Dolomanov et al., 2009)'
_computing_structure_refinement 'ShelXL (Sheldrick, 2015)'
_computing_structure_solution 'SIR2004 (Burla et al., 2007)'
_diffrn_ambient_temperature 296(2)
_diffrn_measured_fraction_theta_full 0.988
_diffrn_measured_fraction_theta_max 0.987
_diffrn_measurement_device_type CCD
_diffrn_measurement_method '\f and \w scans'
_diffrn_radiation_type MoK\a
_diffrn_radiation_wavelength 0.71073
_diffrn_reflns_av_R_equivalents 0.0248
_diffrn_reflns_av_unetI/netI 0.0369
_diffrn_reflns_Laue_measured_fraction_full 0.988
_diffrn_reflns_Laue_measured_fraction_max 0.987
_diffrn_reflns_limit_h_max 10
_diffrn_reflns_limit_h_min -10
_diffrn_reflns_limit_k_max 12
_diffrn_reflns_limit_k_min -12
_diffrn_reflns_limit_l_max 12
_diffrn_reflns_limit_l_min -15
_diffrn_reflns_number 8701
_diffrn_reflns_point_group_measured_fraction_full 0.988
_diffrn_reflns_point_group_measured_fraction_max 0.987
_diffrn_reflns_theta_full 25.242
_diffrn_reflns_theta_max 27.480
_diffrn_reflns_theta_min 2.130
_exptl_absorpt_coefficient_mu 0.330
_exptl_absorpt_correction_T_max 0.892
_exptl_absorpt_correction_T_min 0.760
_exptl_absorpt_correction_type none
_exptl_crystal_colour 'clear light colourless'
_exptl_crystal_colour_lustre clear
_exptl_crystal_colour_modifier light
_exptl_crystal_colour_primary colourless
_exptl_crystal_density_diffrn 1.363
_exptl_crystal_description block
_exptl_crystal_F_000 392
_exptl_crystal_size_max 0.2
_exptl_crystal_size_mid 0.2
_exptl_crystal_size_min 0.1
_refine_diff_density_max 0.277
_refine_diff_density_min -0.239
_refine_diff_density_rms 0.043
_refine_ls_extinction_method none
_refine_ls_goodness_of_fit_ref 1.024
_refine_ls_hydrogen_treatment constr
_refine_ls_matrix_type full
_refine_ls_number_parameters 235
_refine_ls_number_reflns 4160
_refine_ls_number_restraints 0
_refine_ls_restrained_S_all 1.024
_refine_ls_R_factor_all 0.0515
_refine_ls_R_factor_gt 0.0395
_refine_ls_shift/su_max 0.000
_refine_ls_shift/su_mean 0.000
_refine_ls_structure_factor_coef Fsqd
_refine_ls_weighting_details 'w=1/[\s^2^(Fo^2^)+(0.0393P)^2^+0.3707P] where P=(Fo^2^+2Fc^2^)/3'
_refine_ls_weighting_scheme calc
_refine_ls_wR_factor_gt 0.0908
_refine_ls_wR_factor_ref 0.0991
_reflns_Friedel_coverage 0.000
_reflns_number_gt 3422
_reflns_number_total 4160
_reflns_threshold_expression 'I > 2\s(I)'
_cod_data_source_file d0gc02555k2.cif
_cod_data_source_block x
_cod_depositor_comments 'Adding full bibliography for 7241383.cif.'
_cod_database_code 7241383
_shelx_shelxl_version_number 2014/7
_shelx_space_group_comment
;
The symmetry employed for this shelxl refinement is uniquely defined
by the following loop, which should always be used as a source of
symmetry information in preference to the above space-group names.
They are only intended as comments.
;
_shelx_estimated_absorpt_t_max 0.968
_shelx_estimated_absorpt_t_min 0.937
_olex2_refinement_description
;
1. Fixed Uiso
 At 1.2 times of:
  All C(H) groups, All N(H) groups
 At 1.5 times of:
  All C(H,H,H) groups
2.a Me refined with riding coordinates:
 C14(H14A,H14B,H14C)
2.b Aromatic/amide H refined with riding coordinates:
 N1(H1), C3(H3), C4(H4), C5(H5), C6(H6), C7(H7), C9(H9), C10(H10), C12(H12),
 C13(H13), C17(H17), C18(H18), C20(H20)
;
_olex2_submission_special_instructions 'No special instructions were received'

loop_
_space_group_symop_operation_xyz
'x, y, z'
'-x, -y, -z'

loop_
_atom_site_label
_atom_site_type_symbol
_atom_site_fract_x
_atom_site_fract_y
_atom_site_fract_z
_atom_site_U_iso_or_equiv
_atom_site_adp_type
_atom_site_occupancy
_atom_site_site_symmetry_order
_atom_site_calc_flag
_atom_site_refinement_flags_posn
_atom_site_refinement_flags_adp
_atom_site_refinement_flags_occupancy
_atom_site_disorder_assembly
_atom_site_disorder_group
S S 0.09634(5) 0.95101(5) 0.26750(4) 0.03435(13) Uani 1 1 d . . . . .
Cl Cl 0.78661(6) 0.95135(6) 0.05809(5) 0.05295(16) Uani 1 1 d . . . . .
N1 N -0.08228(16) 0.67755(14) 0.58941(12) 0.0288(3) Uani 1 1 d . . . . .
H1 H 0.0234 0.6672 0.5479 0.035 Uiso 1 1 calc R . . . .
C1 C -0.18216(19) 0.75186(16) 0.53922(15) 0.0268(3) Uani 1 1 d . . . . .
N2 N -0.12663(16) 0.82982(14) 0.44474(13) 0.0302(3) Uani 1 1 d . . . . .
C2 C -0.36799(19) 0.74440(16) 0.58689(14) 0.0260(3) Uani 1 1 d . . . . .
N3 N 0.16974(16) 0.77394(14) 0.41397(12) 0.0286(3) Uani 1 1 d . . . . .
C3 C -0.47366(19) 0.86649(17) 0.59737(15) 0.0291(3) Uani 1 1 d . . . . .
H3 H -0.4277 0.9513 0.5758 0.035 Uiso 1 1 calc R . . . .
C4 C -0.6469(2) 0.86302(18) 0.63961(16) 0.0321(4) Uani 1 1 d . . . . .
H4 H -0.7173 0.9454 0.6469 0.039 Uiso 1 1 calc R . . . .
C5 C -0.7157(2) 0.73653(18) 0.67113(16) 0.0330(4) Uani 1 1 d . . . . .
H5 H -0.8323 0.7341 0.7013 0.040 Uiso 1 1 calc R . . . .
C6 C -0.6102(2) 0.61392(18) 0.65753(16) 0.0330(4) Uani 1 1 d . . . . .
H6 H -0.6565 0.5288 0.6760 0.040 Uiso 1 1 calc R . . . .
C7 C -0.4365(2) 0.61676(17) 0.61667(15) 0.0299(4) Uani 1 1 d . . . . .
H7 H -0.3662 0.5343 0.6092 0.036 Uiso 1 1 calc R . . . .
C8 C -0.12868(19) 0.61378(16) 0.70219(14) 0.0266(3) Uani 1 1 d . . . . .
C9 C -0.2509(2) 0.67774(19) 0.80005(16) 0.0368(4) Uani 1 1 d . . . . .
H9 H -0.3081 0.7632 0.7927 0.044 Uiso 1 1 calc R . . . .
C10 C -0.2873(2) 0.6137(2) 0.90877(17) 0.0455(5) Uani 1 1 d . . . . .
H10 H -0.3703 0.6567 0.9738 0.055 Uiso 1 1 calc R . . . .
C11 C -0.2031(2) 0.4871(2) 0.92295(18) 0.0439(5) Uani 1 1 d . . . . .
C12 C -0.0804(2) 0.4262(2) 0.82454(18) 0.0413(4) Uani 1 1 d . . . . .
H12 H -0.0220 0.3414 0.8319 0.050 Uiso 1 1 calc R . . . .
C13 C -0.0426(2) 0.48882(18) 0.71503(16) 0.0324(4) Uani 1 1 d . . . . .
H13 H 0.0412 0.4463 0.6501 0.039 Uiso 1 1 calc R . . . .
C14 C -0.2421(3) 0.4192(3) 1.0423(2) 0.0721(8) Uani 1 1 d . . . . .
H14A H -0.3301 0.4761 1.0997 0.108 Uiso 1 1 calc R . . . .
H14B H -0.2784 0.3283 1.0393 0.108 Uiso 1 1 calc R . . . .
H14C H -0.1425 0.4102 1.0637 0.108 Uiso 1 1 calc R . . . .
C15 C 0.04211(19) 0.83965(17) 0.39078(15) 0.0284(3) Uani 1 1 d . . . . .
C16 C 0.32157(19) 0.80951(16) 0.33352(14) 0.0273(3) Uani 1 1 d . . . . .
C17 C 0.4809(2) 0.76075(17) 0.33566(16) 0.0307(4) Uani 1 1 d . . . . .
H17 H 0.4917 0.6993 0.3939 0.037 Uiso 1 1 calc R . . . .
C18 C 0.6225(2) 0.80467(18) 0.25034(17) 0.0348(4) Uani 1 1 d . . . . .
H18 H 0.7294 0.7727 0.2509 0.042 Uiso 1 1 calc R . . . .
C19 C 0.6054(2) 0.89665(19) 0.16349(16) 0.0349(4) Uani 1 1 d . . . . .
C20 C 0.4498(2) 0.94872(18) 0.15954(15) 0.0324(4) Uani 1 1 d . . . . .
H20 H 0.4405 1.0112 0.1015 0.039 Uiso 1 1 calc R . . . .
C21 C 0.30770(19) 0.90412(17) 0.24564(15) 0.0290(3) Uani 1 1 d . . . . .

loop_
_atom_site_aniso_label
_atom_site_aniso_U_11
_atom_site_aniso_U_22
_atom_site_aniso_U_33
_atom_site_aniso_U_23
_atom_site_aniso_U_13
_atom_site_aniso_U_12
S 0.0240(2) 0.0436(3) 0.0340(2) 0.01495(18) -0.00885(17) -0.00442(16)
Cl 0.0281(2) 0.0782(4) 0.0439(3) 0.0099(2) 0.0004(2) -0.0142(2)
N1 0.0214(6) 0.0349(7) 0.0287(8) 0.0066(6) -0.0070(5) -0.0034(5)
C1 0.0240(7) 0.0272(8) 0.0294(9) 0.0015(6) -0.0091(6) -0.0041(6)
N2 0.0222(6) 0.0353(7) 0.0324(8) 0.0082(6) -0.0083(6) -0.0052(5)
C2 0.0234(7) 0.0324(8) 0.0235(8) 0.0031(6) -0.0093(6) -0.0048(6)
N3 0.0235(6) 0.0315(7) 0.0309(8) 0.0042(6) -0.0091(6) -0.0044(5)
C3 0.0271(8) 0.0287(8) 0.0322(9) 0.0034(6) -0.0111(7) -0.0045(6)
C4 0.0258(8) 0.0345(9) 0.0356(10) -0.0004(7) -0.0108(7) 0.0005(6)
C5 0.0223(7) 0.0437(10) 0.0326(10) 0.0014(7) -0.0079(7) -0.0069(7)
C6 0.0304(8) 0.0343(9) 0.0352(10) 0.0059(7) -0.0104(7) -0.0119(7)
C7 0.0275(8) 0.0285(8) 0.0336(9) 0.0043(7) -0.0105(7) -0.0033(6)
C8 0.0245(7) 0.0296(8) 0.0269(8) 0.0036(6) -0.0096(6) -0.0065(6)
C9 0.0370(9) 0.0375(9) 0.0336(10) -0.0017(7) -0.0105(8) 0.0027(7)
C10 0.0398(10) 0.0626(13) 0.0286(10) -0.0014(9) -0.0055(8) -0.0024(9)
C11 0.0401(10) 0.0610(13) 0.0334(11) 0.0154(9) -0.0143(8) -0.0153(9)
C12 0.0405(10) 0.0398(10) 0.0450(12) 0.0137(8) -0.0176(9) -0.0040(8)
C13 0.0295(8) 0.0349(9) 0.0323(9) 0.0024(7) -0.0103(7) -0.0016(7)
C14 0.0657(15) 0.105(2) 0.0450(14) 0.0352(14) -0.0184(12) -0.0184(14)
C15 0.0252(7) 0.0327(8) 0.0270(9) 0.0062(6) -0.0084(6) -0.0056(6)
C16 0.0245(7) 0.0289(8) 0.0270(9) 0.0004(6) -0.0066(6) -0.0045(6)
C17 0.0277(8) 0.0309(8) 0.0340(9) 0.0013(7) -0.0114(7) -0.0018(6)
C18 0.0238(8) 0.0384(9) 0.0401(10) -0.0028(8) -0.0088(7) -0.0005(7)
C19 0.0247(8) 0.0443(10) 0.0305(9) -0.0023(7) -0.0011(7) -0.0086(7)
C20 0.0298(8) 0.0393(9) 0.0259(9) 0.0031(7) -0.0062(7) -0.0064(7)
C21 0.0239(7) 0.0336(8) 0.0287(9) 0.0016(7) -0.0079(6) -0.0035(6)

loop_
_atom_type_symbol
_atom_type_description
_atom_type_scat_dispersion_real
_atom_type_scat_dispersion_imag
_atom_type_scat_source
C C 0.0033 0.0016 'International Tables Vol C Tables 4.2.6.8 and 6.1.1.4'
H H 0.0000 0.0000 'International Tables Vol C Tables 4.2.6.8 and 6.1.1.4'
Cl Cl 0.1484 0.1585 'International Tables Vol C Tables 4.2.6.8 and 6.1.1.4'
N N 0.0061 0.0033 'International Tables Vol C Tables 4.2.6.8 and 6.1.1.4'
S S 0.1246 0.1234 'International Tables Vol C Tables 4.2.6.8 and 6.1.1.4'

loop_
_geom_angle_atom_site_label_1
_geom_angle_atom_site_label_2
_geom_angle_atom_site_label_3
_geom_angle
_geom_angle_site_symmetry_1
_geom_angle_site_symmetry_3
_geom_angle_publ_flag
C21 S C15 89.09(8) . . ?
C1 N1 H1 115.8 . . ?
C1 N1 C8 128.44(13) . . ?
C8 N1 H1 115.8 . . ?
N1 C1 C2 120.05(14) . . ?
N2 C1 N1 124.39(14) . . ?
N2 C1 C2 115.51(14) . . ?
C1 N2 C15 120.52(14) . . ?
C3 C2 C1 118.91(14) . . ?
C3 C2 C7 119.89(14) . . ?
C7 C2 C1 121.16(14) . . ?
C15 N3 C16 110.66(14) . . ?
C2 C3 H3 119.8 . . ?
C4 C3 C2 120.41(15) . . ?
C4 C3 H3 119.8 . . ?
C3 C4 H4 120.1 . . ?
C3 C4 C5 119.89(16) . . ?
C5 C4 H4 120.1 . . ?
C4 C5 H5 120.1 . . ?
C6 C5 C4 119.76(15) . . ?
C6 C5 H5 120.1 . . ?
C5 C6 H6 119.7 . . ?
C5 C6 C7 120.65(16) . . ?
C7 C6 H6 119.7 . . ?
C2 C7 H7 120.3 . . ?
C6 C7 C2 119.36(15) . . ?
C6 C7 H7 120.3 . . ?
C9 C8 N1 121.86(15) . . ?
C13 C8 N1 118.59(14) . . ?
C13 C8 C9 119.44(16) . . ?
C8 C9 H9 120.2 . . ?
C10 C9 C8 119.66(17) . . ?
C10 C9 H9 120.2 . . ?
C9 C10 H10 119.2 . . ?
C9 C10 C11 121.60(17) . . ?
C11 C10 H10 119.2 . . ?
C10 C11 C14 121.1(2) . . ?
C12 C11 C10 117.70(18) . . ?
C12 C11 C14 121.2(2) . . ?
C11 C12 H12 119.3 . . ?
C11 C12 C13 121.44(18) . . ?
C13 C12 H12 119.3 . . ?
C8 C13 C12 120.14(16) . . ?
C8 C13 H13 119.9 . . ?
C12 C13 H13 119.9 . . ?
C11 C14 H14A 109.5 . . ?
C11 C14 H14B 109.5 . . ?
C11 C14 H14C 109.5 . . ?
H14A C14 H14B 109.5 . . ?
H14A C14 H14C 109.5 . . ?
H14B C14 H14C 109.5 . . ?
N2 C15 S 115.19(12) . . ?
N3 C15 S 115.36(12) . . ?
N3 C15 N2 129.38(15) . . ?
N3 C16 C17 125.01(15) . . ?
N3 C16 C21 115.43(14) . . ?
C17 C16 C21 119.55(14) . . ?
C16 C17 H17 120.4 . . ?
C18 C17 C16 119.26(16) . . ?
C18 C17 H17 120.4 . . ?
C17 C18 H18 120.0 . . ?
C17 C18 C19 120.06(15) . . ?
C19 C18 H18 120.0 . . ?
C18 C19 Cl 118.86(13) . . ?
C20 C19 Cl 118.80(14) . . ?
C20 C19 C18 122.32(15) . . ?
C19 C20 H20 121.3 . . ?
C19 C20 C21 117.37(16) . . ?
C21 C20 H20 121.3 . . ?
C16 C21 S 109.46(12) . . ?
C20 C21 S 129.11(14) . . ?
C20 C21 C16 121.42(15) . . ?

loop_
_geom_bond_atom_site_label_1
_geom_bond_atom_site_label_2
_geom_bond_distance
_geom_bond_site_symmetry_2
_geom_bond_publ_flag
S C15 1.7653(17) . ?
S C21 1.7325(16) . ?
Cl C19 1.7412(17) . ?
N1 H1 0.8600 . ?
N1 C1 1.344(2) . ?
N1 C8 1.423(2) . ?
C1 N2 1.319(2) . ?
C1 C2 1.487(2) . ?
N2 C15 1.363(2) . ?
C2 C3 1.385(2) . ?
C2 C7 1.394(2) . ?
N3 C15 1.308(2) . ?
N3 C16 1.387(2) . ?
C3 H3 0.9300 . ?
C3 C4 1.382(2) . ?
C4 H4 0.9300 . ?
C4 C5 1.387(2) . ?
C5 H5 0.9300 . ?
C5 C6 1.384(2) . ?
C6 H6 0.9300 . ?
C6 C7 1.385(2) . ?
C7 H7 0.9300 . ?
C8 C9 1.387(2) . ?
C8 C13 1.376(2) . ?
C9 H9 0.9300 . ?
C9 C10 1.385(3) . ?
C10 H10 0.9300 . ?
C10 C11 1.386(3) . ?
C11 C12 1.381(3) . ?
C11 C14 1.510(3) . ?
C12 H12 0.9300 . ?
C12 C13 1.386(3) . ?
C13 H13 0.9300 . ?
C14 H14A 0.9600 . ?
C14 H14B 0.9600 . ?
C14 H14C 0.9600 . ?
C16 C17 1.393(2) . ?
C16 C21 1.408(2) . ?
C17 H17 0.9300 . ?
C17 C18 1.380(2) . ?
C18 H18 0.9300 . ?
C18 C19 1.391(3) . ?
C19 C20 1.379(2) . ?
C20 H20 0.9300 . ?
C20 C21 1.390(2) . ?

loop_
_geom_torsion_atom_site_label_1
_geom_torsion_atom_site_label_2
_geom_torsion_atom_site_label_3
_geom_torsion_atom_site_label_4
_geom_torsion
_geom_torsion_site_symmetry_1
_geom_torsion_site_symmetry_2
_geom_torsion_site_symmetry_3
_geom_torsion_site_symmetry_4
_geom_torsion_publ_flag
Cl C19 C20 C21 -179.34(13) . . . . ?
N1 C1 N2 C15 -0.1(3) . . . . ?
N1 C1 C2 C3 137.53(17) . . . . ?
N1 C1 C2 C7 -44.9(2) . . . . ?
N1 C8 C9 C10 -177.70(16) . . . . ?
N1 C8 C13 C12 177.73(15) . . . . ?
C1 N1 C8 C9 -38.7(2) . . . . ?
C1 N1 C8 C13 145.02(17) . . . . ?
C1 N2 C15 S -178.61(12) . . . . ?
C1 N2 C15 N3 4.7(3) . . . . ?
C1 C2 C3 C4 178.99(16) . . . . ?
C1 C2 C7 C6 -178.11(16) . . . . ?
N2 C1 C2 C3 -45.1(2) . . . . ?
N2 C1 C2 C7 132.50(17) . . . . ?
C2 C1 N2 C15 -177.35(15) . . . . ?
C2 C3 C4 C5 -0.4(3) . . . . ?
N3 C16 C17 C18 -179.81(16) . . . . ?
N3 C16 C21 S 1.00(18) . . . . ?
N3 C16 C21 C20 179.92(15) . . . . ?
C3 C2 C7 C6 -0.6(3) . . . . ?
C3 C4 C5 C6 -1.5(3) . . . . ?
C4 C5 C6 C7 2.3(3) . . . . ?
C5 C6 C7 C2 -1.3(3) . . . . ?
C7 C2 C3 C4 1.4(3) . . . . ?
C8 N1 C1 N2 166.28(15) . . . . ?
C8 N1 C1 C2 -16.5(2) . . . . ?
C8 C9 C10 C11 0.7(3) . . . . ?
C9 C8 C13 C12 1.3(3) . . . . ?
C9 C10 C11 C12 0.1(3) . . . . ?
C9 C10 C11 C14 179.1(2) . . . . ?
C10 C11 C12 C13 -0.2(3) . . . . ?
C11 C12 C13 C8 -0.5(3) . . . . ?
C13 C8 C9 C10 -1.4(3) . . . . ?
C14 C11 C12 C13 -179.2(2) . . . . ?
C15 S C21 C16 -0.69(13) . . . . ?
C15 S C21 C20 -179.50(17) . . . . ?
C15 N3 C16 C17 178.11(16) . . . . ?
C15 N3 C16 C21 -0.8(2) . . . . ?
C16 N3 C15 S 0.24(18) . . . . ?
C16 N3 C15 N2 176.90(17) . . . . ?
C16 C17 C18 C19 0.0(3) . . . . ?
C17 C16 C21 S -177.98(12) . . . . ?
C17 C16 C21 C20 0.9(2) . . . . ?
C17 C18 C19 Cl 179.35(13) . . . . ?
C17 C18 C19 C20 0.9(3) . . . . ?
C18 C19 C20 C21 -0.9(3) . . . . ?
C19 C20 C21 S 178.68(14) . . . . ?
C19 C20 C21 C16 0.0(2) . . . . ?
C21 S C15 N2 -176.87(14) . . . . ?
C21 S C15 N3 0.28(14) . . . . ?
C21 C16 C17 C18 -0.9(2) . . . . ?
